data_4516450
loop_
_publ_author_name
'Janczak, Jan'

_publ_contact_author
;
    Jan Janczak
    Institute  of Low Temperature and Structure Research 
    Polish Academy of Sciences
    P.O.Box 1410
    Okolna 2 str., 50-950 Wroc\/law
    Poland
;
_publ_section_title
;
 Diversity in Supramolecular Solid-State Architecture Formed by
 Self-Assembly of 1-(Diaminomethylene)thiourea and Aliphatic Dicarboxylic
 Acids
;
_journal_issue 10
_journal_name_full 'Crystal Growth &amp; Design'
_journal_page_first 5097
_journal_paper_doi 10.1021/acs.cgd.5b01049
_journal_volume 15
_journal_year 2015
_chemical_formula_moiety 'C10 H16 O4, 2(C2 H7 N4 S)'
_chemical_formula_sum 'C14 H30 N8 O4 S2'
_chemical_formula_weight 438.58
_space_group_IT_number 15
_space_group_name_Hall '-C 2yc'
_space_group_name_H-M_alt 'C 1 2/c 1'
_symmetry_cell_setting monoclinic
_symmetry_space_group_name_Hall '-C 2yc'
_symmetry_space_group_name_H-M 'C 1 2/c 1'
_atom_sites_solution_hydrogens geom
_atom_sites_solution_primary direct
_atom_sites_solution_secondary difmap
_audit_creation_method SHELXL-97
_cell_angle_alpha 90.00
_cell_angle_beta 107.504(4)
_cell_angle_gamma 90.00
_cell_formula_units_Z 4
_cell_length_a 22.814(1)
_cell_length_b 9.1161(4)
_cell_length_c 10.6126(4)
_cell_measurement_reflns_used 1881
_cell_measurement_temperature 295(2)
_cell_measurement_theta_max 28.30
_cell_measurement_theta_min 2.96
_cell_volume 2104.95(16)
_computing_cell_refinement
;
Oxford Diffraction Poland (2006). CrysAlis Red, Version
171.32.6, Wroc\/law, Poland
;
_computing_data_collection
;
Oxford Diffraction Poland (2006). CrysAlis CCD, Version
171.32.6, Wroc\/law, Poland
;
_computing_data_reduction
;
Oxford Diffraction Poland (2006). CrysAlis Red, Version
171.32.6, Wroc\/law, Poland
;
_computing_molecular_graphics
;
Brandenburg & Putz (2006). Diamond 3.0. Crystal and Molecular
Structure Visualisation, University of Bonn, Germany
;
_computing_publication_material 'SHELXL-97 (Sheldrick, 1997)'
_computing_structure_refinement 'SHELXL-97 (Sheldrick, 1997)'
_computing_structure_solution 'SHELXS-97 (Sheldrick, 1990)'
_diffrn_ambient_temperature 295(2)
_diffrn_detector_area_resol_mean '1024x1024 with blocks 2x2'
_diffrn_measured_fraction_theta_full 0.995
_diffrn_measured_fraction_theta_max 0.940
_diffrn_measurement_device_type 'KUMA KM-4 with CCD detector'
_diffrn_measurement_method \w-scan
_diffrn_radiation_monochromator graphite
_diffrn_radiation_source 'fine-focus sealed tube'
_diffrn_radiation_type MoK\a
_diffrn_radiation_wavelength 0.71073
_diffrn_reflns_av_R_equivalents 0.0288
_diffrn_reflns_av_sigmaI/netI 0.0316
_diffrn_reflns_limit_h_max 30
_diffrn_reflns_limit_h_min -30
_diffrn_reflns_limit_k_max 12
_diffrn_reflns_limit_k_min -12
_diffrn_reflns_limit_l_max 14
_diffrn_reflns_limit_l_min -13
_diffrn_reflns_number 13926
_diffrn_reflns_theta_full 28.30
_diffrn_reflns_theta_max 29.38
_diffrn_reflns_theta_min 2.96
_exptl_absorpt_coefficient_mu 0.291
_exptl_absorpt_correction_T_max 0.9646
_exptl_absorpt_correction_T_min 0.9033
_exptl_absorpt_correction_type numerical
_exptl_absorpt_process_details
;
Oxford Diffraction Poland (2006). CrysAlis Red, Version
171.32.6, Wroc\/law, Poland
;
_exptl_crystal_colour colourless
_exptl_crystal_density_diffrn 1.384
_exptl_crystal_density_meas 1.38
_exptl_crystal_density_method floatation
_exptl_crystal_description parallelepiped
_exptl_crystal_F_000 936
_exptl_crystal_size_max 0.38
_exptl_crystal_size_mid 0.22
_exptl_crystal_size_min 0.15
_refine_diff_density_max 0.180
_refine_diff_density_min -0.211
_refine_diff_density_rms 0.047
_refine_ls_extinction_method none
_refine_ls_goodness_of_fit_ref 1.001
_refine_ls_hydrogen_treatment mixed
_refine_ls_matrix_type full
_refine_ls_number_parameters 148
_refine_ls_number_reflns 2728
_refine_ls_number_restraints 0
_refine_ls_restrained_S_all 1.001
_refine_ls_R_factor_all 0.0768
_refine_ls_R_factor_gt 0.0352
_refine_ls_shift/su_max 0.001
_refine_ls_shift/su_mean 0.000
_refine_ls_structure_factor_coef Fsqd
_refine_ls_weighting_details 'calc w=1/[\s^2^(Fo^2^)+(0.0454P)^2^+1.0557P] where P=(Fo^2^+2Fc^2^)/3'
_refine_ls_weighting_scheme calc
_refine_ls_wR_factor_gt 0.0715
_refine_ls_wR_factor_ref 0.0945
_reflns_number_gt 1881
_reflns_number_total 2728
_reflns_threshold_expression I>2\s(I)
_cod_data_source_file cg5b01049_si_009.cif
_cod_data_source_block sebacic_COMP8
_cod_original_cell_volume 2104.94(15)
_cod_original_sg_symbol_H-M 'C 2/c'
_cod_database_code 4516450

loop_
_symmetry_equiv_pos_as_xyz
'x, y, z'
'-x, y, -z+1/2'
'x+1/2, y+1/2, z'
'-x+1/2, y+1/2, -z+1/2'
'-x, -y, -z'
'x, -y, z-1/2'
'-x+1/2, -y+1/2, -z'
'x+1/2, -y+1/2, z-1/2'

loop_
_atom_site_label
_atom_site_type_symbol
_atom_site_fract_x
_atom_site_fract_y
_atom_site_fract_z
_atom_site_U_iso_or_equiv
_atom_site_adp_type
_atom_site_occupancy
_atom_site_symmetry_multiplicity
_atom_site_calc_flag
_atom_site_refinement_flags
S1 S 0.442605(19) 0.14323(5) 0.59239(4) 0.03724(14) Uani 1 1 d .
N1 N 0.35174(6) 0.22132(14) 0.37135(13) 0.0316(3) Uani 1 1 d .
H1 H 0.3372(8) 0.2054(19) 0.2891(18) 0.038 Uiso 1 1 d .
C1 C 0.40443(7) 0.14243(16) 0.43121(14) 0.0288(3) Uani 1 1 d .
N2 N 0.42314(7) 0.06538(17) 0.34529(14) 0.0407(4) Uani 1 1 d .
H21 H 0.4003(9) 0.063(2) 0.2602(19) 0.049 Uiso 1 1 d .
H22 H 0.4576(9) 0.015(2) 0.3736(18) 0.049 Uiso 1 1 d .
C2 C 0.31780(7) 0.31353(16) 0.42325(15) 0.0300(3) Uani 1 1 d .
N3 N 0.27349(7) 0.38448(17) 0.33897(15) 0.0379(3) Uani 1 1 d .
H31 H 0.2521(9) 0.436(2) 0.3694(18) 0.045 Uiso 1 1 d .
H32 H 0.2708(8) 0.3847(19) 0.2531(19) 0.045 Uiso 1 1 d .
N4 N 0.32802(8) 0.32976(18) 0.55004(14) 0.0425(4) Uani 1 1 d .
H33 H 0.3569(9) 0.282(2) 0.6047(19) 0.051 Uiso 1 1 d .
H34 H 0.3049(9) 0.395(2) 0.5775(18) 0.051 Uiso 1 1 d .
O1 O 0.18526(5) 0.59770(13) 0.37758(11) 0.0390(3) Uani 1 1 d .
O2 O 0.24810(5) 0.55879(14) 0.57688(11) 0.0444(3) Uani 1 1 d .
C3 C 0.20137(7) 0.61895(16) 0.49955(15) 0.0303(3) Uani 1 1 d .
C4 C 0.16505(7) 0.72023(18) 0.56054(16) 0.0351(4) Uani 1 1 d .
H4A H 0.1918 0.8002 0.6026 0.053 Uiso 1 1 calc R
H4B H 0.1546 0.6665 0.6297 0.053 Uiso 1 1 calc R
C5 C 0.10643(7) 0.78620(19) 0.47073(17) 0.0399(4) Uani 1 1 d .
H5A H 0.1161 0.8457 0.4038 0.060 Uiso 1 1 calc R
H5B H 0.0792 0.7080 0.4262 0.060 Uiso 1 1 calc R
C6 C 0.07401(7) 0.87997(18) 0.54676(18) 0.0391(4) Uani 1 1 d .
H6A H 0.1023 0.9544 0.5949 0.059 Uiso 1 1 calc R
H6B H 0.0631 0.8188 0.6111 0.059 Uiso 1 1 calc R
C7 C 0.01645(7) 0.95473(18) 0.46104(18) 0.0407(4) Uani 1 1 d .
H7A H -0.0116 0.8806 0.4112 0.061 Uiso 1 1 calc R
H7B H 0.0274 1.0181 0.3982 0.061 Uiso 1 1 calc R

loop_
_atom_site_aniso_label
_atom_site_aniso_U_11
_atom_site_aniso_U_22
_atom_site_aniso_U_33
_atom_site_aniso_U_23
_atom_site_aniso_U_13
_atom_site_aniso_U_12
S1 0.0383(2) 0.0410(2) 0.0304(2) 0.00205(17) 0.00726(16) 0.00673(18)
N1 0.0316(7) 0.0343(7) 0.0278(6) -0.0032(6) 0.0075(5) 0.0048(6)
C1 0.0293(7) 0.0258(7) 0.0334(8) 0.0005(6) 0.0125(6) -0.0017(6)
N2 0.0384(8) 0.0489(9) 0.0332(7) -0.0059(7) 0.0081(6) 0.0133(7)
C2 0.0287(8) 0.0285(7) 0.0349(8) -0.0017(6) 0.0128(6) -0.0023(6)
N3 0.0337(7) 0.0444(9) 0.0365(8) -0.0011(6) 0.0121(6) 0.0105(6)
N4 0.0452(9) 0.0511(10) 0.0334(8) -0.0014(6) 0.0150(7) 0.0164(7)
O1 0.0356(6) 0.0466(7) 0.0341(6) -0.0019(5) 0.0096(5) 0.0076(5)
O2 0.0393(6) 0.0550(8) 0.0373(6) -0.0016(5) 0.0090(5) 0.0208(6)
C3 0.0256(7) 0.0303(8) 0.0371(8) 0.0010(6) 0.0123(6) 0.0006(6)
C4 0.0304(8) 0.0357(9) 0.0408(9) -0.0028(7) 0.0131(7) 0.0037(7)
C5 0.0317(8) 0.0375(9) 0.0505(10) -0.0017(8) 0.0127(7) 0.0092(7)
C6 0.0301(8) 0.0346(9) 0.0553(10) -0.0032(8) 0.0168(8) 0.0033(7)
C7 0.0316(8) 0.0327(8) 0.0600(11) 0.0008(8) 0.0172(8) 0.0063(7)

loop_
_atom_type_symbol
_atom_type_description
_atom_type_scat_dispersion_real
_atom_type_scat_dispersion_imag
_atom_type_scat_source
C C 0.0033 0.0016 'International Tables Vol C Tables 4.2.6.8 and 6.1.1.4'
H H 0.0000 0.0000 'International Tables Vol C Tables 4.2.6.8 and 6.1.1.4'
N N 0.0061 0.0033 'International Tables Vol C Tables 4.2.6.8 and 6.1.1.4'
O O 0.0106 0.0060 'International Tables Vol C Tables 4.2.6.8 and 6.1.1.4'
S S 0.1246 0.1234 'International Tables Vol C Tables 4.2.6.8 and 6.1.1.4'

loop_
_geom_angle_atom_site_label_1
_geom_angle_atom_site_label_2
_geom_angle_atom_site_label_3
_geom_angle
_geom_angle_site_symmetry_1
_geom_angle_site_symmetry_3
C2 N1 C1 130.97(14) . .
C2 N1 H1 115.3(12) . .
C1 N1 H1 113.7(12) . .
N2 C1 N1 112.16(14) . .
N2 C1 S1 122.19(12) . .
N1 C1 S1 125.64(11) . .
C1 N2 H21 119.9(12) . .
C1 N2 H22 118.9(12) . .
H21 N2 H22 121.1(17) . .
N3 C2 N4 120.90(15) . .
N3 C2 N1 116.47(14) . .
N4 C2 N1 122.62(15) . .
C2 N3 H31 116.8(13) . .
C2 N3 H32 120.2(12) . .
H31 N3 H32 122.5(18) . .
C2 N4 H33 120.4(13) . .
C2 N4 H34 118.0(12) . .
H33 N4 H34 121.6(18) . .
O1 C3 O2 122.36(14) . .
O1 C3 C4 120.69(13) . .
O2 C3 C4 116.95(14) . .
C3 C4 C5 117.88(14) . .
C3 C4 H4A 107.8 . .
C5 C4 H4A 107.8 . .
C3 C4 H4B 107.8 . .
C5 C4 H4B 107.8 . .
H4A C4 H4B 107.2 . .
C6 C5 C4 111.70(14) . .
C6 C5 H5A 109.3 . .
C4 C5 H5A 109.3 . .
C6 C5 H5B 109.3 . .
C4 C5 H5B 109.3 . .
H5A C5 H5B 107.9 . .
C5 C6 C7 114.10(15) . .
C5 C6 H6A 108.7 . .
C7 C6 H6A 108.7 . .
C5 C6 H6B 108.7 . .
C7 C6 H6B 108.7 . .
H6A C6 H6B 107.6 . .
C6 C7 C7 113.50(19) . 5_576
C6 C7 H7A 108.9 . .
C7 C7 H7A 108.9 5_576 .
C6 C7 H7B 108.9 . .
C7 C7 H7B 108.9 5_576 .
H7A C7 H7B 107.7 . .

loop_
_geom_bond_atom_site_label_1
_geom_bond_atom_site_label_2
_geom_bond_distance
_geom_bond_site_symmetry_2
S1 C1 1.6698(15) .
N1 C2 1.3661(19) .
N1 C1 1.3808(19) .
N1 H1 0.848(18) .
C1 N2 1.3195(19) .
N2 H21 0.897(19) .
N2 H22 0.88(2) .
C2 N3 1.302(2) .
C2 N4 1.303(2) .
N3 H31 0.81(2) .
N3 H32 0.895(19) .
N4 H33 0.85(2) .
N4 H34 0.90(2) .
O1 C3 1.2498(18) .
O2 C3 1.2588(18) .
C3 C4 1.510(2) .
C4 C5 1.514(2) .
C4 H4A 0.9700 .
C4 H4B 0.9700 .
C5 C6 1.513(2) .
C5 H5A 0.9700 .
C5 H5B 0.9700 .
C6 C7 1.516(2) .
C6 H6A 0.9700 .
C6 H6B 0.9700 .
C7 C7 1.517(3) 5_576
C7 H7A 0.9700 .
C7 H7B 0.9700 .

loop_
_geom_hbond_atom_site_label_D
_geom_hbond_atom_site_label_H
_geom_hbond_atom_site_label_A
_geom_hbond_distance_DH
_geom_hbond_distance_HA
_geom_hbond_distance_DA
_geom_hbond_angle_DHA
_geom_hbond_site_symmetry_A
N1 H1 O1 0.848(18) 1.952(18) 2.7604(17) 159.1(17) 4_545
N2 H21 O1 0.897(19) 2.08(2) 2.8773(18) 147.3(16) 4_545
N2 H22 S1 0.88(2) 2.62(2) 3.4952(15) 168.6(16) 5_656
N3 H31 O1 0.81(2) 2.14(2) 2.9143(19) 159.5(18) .
N3 H31 O2 0.81(2) 2.495(19) 3.1804(19) 142.8(17) .
N3 H32 O2 0.895(19) 1.857(19) 2.7148(19) 159.9(17) 6_565
N4 H33 S1 0.85(2) 2.37(2) 3.0365(16) 135.8(17) .
N4 H34 O2 0.90(2) 1.98(2) 2.8420(19) 161.1(17) .
